data_4062847
_journal_name_full Organometallics
_journal_year 2004
_chemical_formula_sum 'C38 H32 Cd F20 N4 O2 Pt'
_chemical_formula_weight 1264.17
_space_group_IT_number 15
_symmetry_cell_setting monoclinic
_symmetry_space_group_name_Hall '-C 2yc'
_symmetry_space_group_name_H-M 'C 1 2/c 1'
_cell_angle_alpha 90.00
_cell_angle_beta 96.821(2)
_cell_angle_gamma 90.00
_cell_formula_units_Z 4
_cell_length_a 23.837(2)
_cell_length_b 9.9630(8)
_cell_length_c 17.4955(15)
_cell_measurement_temperature 173(2)
_cell_volume 4125.5(6)
_diffrn_ambient_temperature 173(2)
_exptl_crystal_density_diffrn 2.035
_cod_original_sg_symbol_H-M 'C 2/c'
_cod_database_code 4062847

loop_
_symmetry_equiv_pos_as_xyz
'x, y, z'
'-x, y, -z+1/2'
'x+1/2, y+1/2, z'
'-x+1/2, y+1/2, -z+1/2'
'-x, -y, -z'
'x, -y, z-1/2'
'-x+1/2, -y+1/2, -z'
'x+1/2, -y+1/2, z-1/2'

loop_
_atom_site_label
_atom_site_type_symbol
_atom_site_fract_x
_atom_site_fract_y
_atom_site_fract_z
_atom_site_U_iso_or_equiv
_atom_site_adp_type
_atom_site_occupancy
_atom_site_symmetry_multiplicity
_atom_site_calc_flag
_atom_site_refinement_flags
_atom_site_disorder_assembly
_atom_site_disorder_group
Pt Pt 0.5000 0.27554(3) 0.2500 0.02138(12) Uani 1 2 d S . .
Cd Cd 0.5000 0.55410(6) 0.2500 0.02477(16) Uani 1 2 d S . .
F1 F 0.46449(17) 0.4408(3) 0.4000(2) 0.0419(9) Uani 1 1 d . . .
F2 F 0.38438(19) 0.3990(4) 0.4904(2) 0.0559(11) Uani 1 1 d . . .
F3 F 0.31029(19) 0.1917(5) 0.4623(3) 0.0659(13) Uani 1 1 d . . .
F4 F 0.31787(16) 0.0311(4) 0.3385(2) 0.0540(10) Uani 1 1 d . . .
F5 F 0.39667(16) 0.0705(3) 0.2472(2) 0.0390(9) Uani 1 1 d . . .
F6 F 0.51080(15) 0.0643(3) 0.3869(2) 0.0375(8) Uani 1 1 d . . .
F7 F 0.58665(18) 0.0223(4) 0.5067(2) 0.0526(10) Uani 1 1 d . . .
F8 F 0.67667(18) 0.1884(5) 0.5374(2) 0.0645(13) Uani 1 1 d . . .
F9 F 0.68804(16) 0.4017(4) 0.4440(3) 0.0558(11) Uani 1 1 d . . .
F10 F 0.61262(15) 0.4460(3) 0.3216(2) 0.0426(9) Uani 1 1 d . . .
N1 N 0.42172(19) 0.6777(5) 0.2857(3) 0.0301(11) Uani 1 1 d . . .
H1 H 0.3990 0.6195 0.3099 0.036 Uiso 1 1 calc R . .
N2 N 0.5357(2) 0.6770(5) 0.3634(3) 0.0300(11) Uani 1 1 d . . .
H2 H 0.5562 0.6186 0.3975 0.036 Uiso 1 1 calc R . .
C1 C 0.4341(2) 0.2623(5) 0.3166(3) 0.0256(12) Uani 1 1 d . . .
C2 C 0.4281(2) 0.3382(6) 0.3812(3) 0.0309(13) Uani 1 1 d . . .
C3 C 0.3879(3) 0.3192(7) 0.4301(3) 0.0389(15) Uani 1 1 d . . .
C4 C 0.3495(3) 0.2142(7) 0.4145(4) 0.0430(17) Uani 1 1 d . . .
C5 C 0.3534(2) 0.1349(6) 0.3526(4) 0.0340(14) Uani 1 1 d . . .
C6 C 0.3944(2) 0.1596(6) 0.3060(3) 0.0289(12) Uani 1 1 d . . .
C7 C 0.5560(3) 0.2615(5) 0.3489(3) 0.0260(12) Uani 1 1 d . . .
C8 C 0.5529(2) 0.1549(6) 0.3989(3) 0.0289(13) Uani 1 1 d . . .
C9 C 0.5922(3) 0.1296(6) 0.4616(3) 0.0331(14) Uani 1 1 d . . .
C10 C 0.6375(3) 0.2131(7) 0.4773(4) 0.0418(17) Uani 1 1 d . . .
C11 C 0.6433(3) 0.3207(7) 0.4302(4) 0.0390(15) Uani 1 1 d . . .
C12 C 0.6031(2) 0.3404(6) 0.3676(3) 0.0292(13) Uani 1 1 d . . .
C13 C 0.4426(3) 0.7832(6) 0.3410(4) 0.0370(15) Uani 1 1 d . . .
H13A H 0.4107 0.8173 0.3670 0.044 Uiso 1 1 calc R . .
H13B H 0.4575 0.8590 0.3128 0.044 Uiso 1 1 calc R . .
C14 C 0.4884(3) 0.7321(6) 0.4008(4) 0.0376(15) Uani 1 1 d . . .
H14A H 0.5022 0.8064 0.4356 0.045 Uiso 1 1 calc R . .
H14B H 0.4729 0.6614 0.4320 0.045 Uiso 1 1 calc R . .
C15 C 0.5741(3) 0.7821(6) 0.3412(4) 0.0369(15) Uani 1 1 d . . .
H15A H 0.5979 0.8142 0.3879 0.044 Uiso 1 1 calc R . .
H15B H 0.5514 0.8590 0.3190 0.044 Uiso 1 1 calc R . .
C16 C 0.6120(3) 0.7327(6) 0.2831(4) 0.0371(15) Uani 1 1 d . . .
H16A H 0.6354 0.8080 0.2679 0.044 Uiso 1 1 calc R . .
H16B H 0.6377 0.6624 0.3070 0.044 Uiso 1 1 calc R . .
O O 0.6789(2) 0.5477(6) 0.1584(4) 0.082(2) Uani 1 1 d . . .
C17 C 0.7273(3) 0.5812(7) 0.1563(5) 0.053(2) Uani 1 1 d . . .
C18 C 0.7490(3) 0.7103(7) 0.1909(5) 0.057(2) Uani 1 1 d . . .
H18A H 0.7190 0.7555 0.2146 0.086 Uiso 1 1 calc R . .
H18B H 0.7614 0.7678 0.1506 0.086 Uiso 1 1 calc R . .
H18C H 0.7810 0.6926 0.2301 0.086 Uiso 1 1 calc R . .
C19 C 0.7655(3) 0.4960(9) 0.1182(5) 0.069(2) Uani 1 1 d . . .
H19A H 0.7455 0.4145 0.0990 0.103 Uiso 1 1 calc R . .
H19B H 0.7981 0.4714 0.1549 0.103 Uiso 1 1 calc R . .
H19C H 0.7784 0.5450 0.0749 0.103 Uiso 1 1 calc R . .

loop_
_atom_site_aniso_label
_atom_site_aniso_U_11
_atom_site_aniso_U_22
_atom_site_aniso_U_33
_atom_site_aniso_U_23
_atom_site_aniso_U_13
_atom_site_aniso_U_12
Pt 0.02274(19) 0.01802(19) 0.02257(18) 0.000 -0.00063(12) 0.000
Cd 0.0272(3) 0.0194(3) 0.0278(3) 0.000 0.0040(2) 0.000
F1 0.056(2) 0.0304(19) 0.039(2) -0.0096(15) 0.0064(18) -0.0043(17)
F2 0.074(3) 0.063(3) 0.033(2) -0.0021(18) 0.016(2) 0.023(2)
F3 0.060(3) 0.081(3) 0.063(3) 0.021(2) 0.039(2) 0.007(2)
F4 0.044(2) 0.053(3) 0.065(3) 0.019(2) 0.009(2) -0.013(2)
F5 0.044(2) 0.0279(19) 0.045(2) -0.0033(14) 0.0056(17) -0.0122(15)
F6 0.041(2) 0.0268(19) 0.043(2) 0.0081(14) -0.0007(17) -0.0023(15)
F7 0.070(3) 0.048(2) 0.037(2) 0.0167(18) 0.0007(19) 0.017(2)
F8 0.058(3) 0.087(3) 0.040(2) -0.006(2) -0.026(2) 0.022(2)
F9 0.032(2) 0.064(3) 0.067(3) -0.019(2) -0.0138(19) -0.0048(19)
F10 0.039(2) 0.0293(18) 0.057(2) 0.0059(17) -0.0036(18) -0.0053(16)
N1 0.029(3) 0.025(3) 0.038(3) -0.002(2) 0.011(2) -0.002(2)
N2 0.036(3) 0.026(3) 0.026(2) -0.003(2) -0.002(2) 0.005(2)
C1 0.029(3) 0.020(3) 0.027(3) 0.004(2) 0.001(2) 0.001(2)
C2 0.033(3) 0.025(3) 0.033(3) 0.007(2) -0.004(3) 0.001(3)
C3 0.045(4) 0.042(4) 0.030(3) 0.007(3) 0.007(3) 0.019(3)
C4 0.031(4) 0.057(5) 0.043(4) 0.018(3) 0.013(3) 0.010(3)
C5 0.030(3) 0.030(3) 0.043(4) 0.012(3) 0.004(3) -0.003(3)
C6 0.025(3) 0.027(3) 0.033(3) 0.002(2) -0.003(2) 0.004(2)
C7 0.028(3) 0.022(3) 0.026(3) -0.005(2) -0.005(2) 0.007(2)
C8 0.030(3) 0.028(3) 0.028(3) -0.004(2) 0.003(2) 0.009(3)
C9 0.042(4) 0.032(3) 0.025(3) -0.003(2) 0.003(3) 0.017(3)
C10 0.042(4) 0.051(4) 0.029(3) -0.005(3) -0.009(3) 0.017(3)
C11 0.028(3) 0.040(4) 0.047(4) -0.023(3) -0.005(3) 0.006(3)
C12 0.030(3) 0.023(3) 0.033(3) -0.005(2) 0.002(2) 0.006(2)
C13 0.047(4) 0.031(4) 0.034(3) -0.004(3) 0.008(3) 0.005(3)
C14 0.049(4) 0.032(4) 0.032(3) -0.006(3) 0.006(3) 0.000(3)
C15 0.040(4) 0.025(3) 0.045(4) -0.006(3) 0.004(3) -0.008(3)
C16 0.036(4) 0.029(3) 0.047(4) -0.002(3) 0.008(3) -0.005(3)
O 0.052(4) 0.078(4) 0.123(6) -0.031(4) 0.039(4) -0.016(3)
C17 0.038(4) 0.062(5) 0.060(5) 0.015(4) 0.012(4) 0.001(3)
C18 0.041(4) 0.068(6) 0.062(5) 0.010(4) 0.001(4) -0.009(4)
C19 0.051(5) 0.069(6) 0.090(6) -0.005(5) 0.021(4) 0.009(4)

loop_
_geom_bond_atom_site_label_1
_geom_bond_atom_site_label_2
_geom_bond_distance
_geom_bond_site_symmetry_2
_geom_bond_publ_flag
Pt C7 2.060(6) . ?
Pt C7 2.060(6) 2_655 ?
Pt C1 2.069(6) . ?
Pt C1 2.069(6) 2_655 ?
Pt Cd 2.7753(7) . ?
Cd N1 2.380(5) . ?
Cd N1 2.380(5) 2_655 ?
Cd N2 2.399(4) . ?
Cd N2 2.399(4) 2_655 ?
F1 C2 1.356(7) . ?
F2 C3 1.332(7) . ?
F3 C4 1.345(7) . ?
F4 C5 1.340(7) . ?
F5 C6 1.364(7) . ?
F6 C8 1.348(7) . ?
F7 C9 1.344(7) . ?
F8 C10 1.344(7) . ?
F9 C11 1.336(7) . ?
F10 C12 1.360(7) . ?
N1 C16 1.470(8) 2_655 ?
N1 C13 1.475(8) . ?
N2 C15 1.472(8) . ?
N2 C14 1.475(8) . ?
C1 C2 1.381(8) . ?
C1 C6 1.391(8) . ?
C2 C3 1.370(8) . ?
C3 C4 1.396(10) . ?
C4 C5 1.354(9) . ?
C5 C6 1.367(8) . ?
C7 C12 1.376(8) . ?
C7 C8 1.384(8) . ?
C8 C9 1.378(8) . ?
C9 C10 1.366(10) . ?
C10 C11 1.369(10) . ?
C11 C12 1.382(8) . ?
C13 C14 1.508(9) . ?
C15 C16 1.521(9) . ?
C16 N1 1.470(8) 2_655 ?
O C17 1.206(9) . ?
C17 C19 1.462(10) . ?
C17 C18 1.487(10) . ?
